data_2224260
loop_
_publ_author_name
'Gao, Shan'
'Ng, Seik Weng'

_publ_section_title
;
 Hexaaquazinc(II) bis(4-hydroxybenzenesulfonate) dihydrate
;
_journal_coeditor_code HB5229
_journal_issue 12
_journal_name_full 'Acta Crystallographica Section E'
_journal_page_first m1633
_journal_paper_doi 10.1107/S1600536809048375
_journal_volume 65
_journal_year 2009
_chemical_formula_iupac '[Zn (H2 O)6] (C6 H5 O4 S)2, 2H2 O'
_chemical_formula_moiety 'H12 O6 Zn1 2+, 2(C6 H5 O4 S -), 2(H2 O)'
_chemical_formula_sum 'C12 H26 O16 S2 Zn'
_chemical_formula_weight 555.82
_chemical_name_systematic
;
Hexaaquazinc(II) bis(4-hydroxybenzenesulfonate) dihydrate
;
_space_group_IT_number 14
_symmetry_cell_setting monoclinic
_symmetry_space_group_name_Hall '-P 2ybc'
_symmetry_space_group_name_H-M 'P 1 21/c 1'
_atom_sites_solution_hydrogens geom
_atom_sites_solution_primary direct
_atom_sites_solution_secondary difmap
_audit_creation_method SHELXL-97
_cell_angle_alpha 90.00
_cell_angle_beta 94.3400(10)
_cell_angle_gamma 90.00
_cell_formula_units_Z 4
_cell_length_a 11.7957(5)
_cell_length_b 7.2590(4)
_cell_length_c 25.3992(11)
_cell_measurement_reflns_used 12326
_cell_measurement_temperature 293(2)
_cell_measurement_theta_max 27.5
_cell_measurement_theta_min 3.2
_cell_volume 2168.57(18)
_computing_cell_refinement 'RAPID-AUTO (Rigaku, 1998)'
_computing_data_collection 'RAPID-AUTO (Rigaku, 1998)'
_computing_data_reduction 'CrystalClear (Rigaku/MSC, 2002)'
_computing_molecular_graphics 'X-SEED (Barbour, 2001)'
_computing_publication_material 'publCIF (Westrip, 2009)'
_computing_structure_refinement 'SHELXL97 (Sheldrick, 2008)'
_computing_structure_solution 'SHELXS97 (Sheldrick, 2008)'
_diffrn_ambient_temperature 293(2)
_diffrn_measured_fraction_theta_full 0.992
_diffrn_measured_fraction_theta_max 0.992
_diffrn_measurement_device_type 'Rigaku R-AXIS RAPID IP diffractometer'
_diffrn_measurement_method '\w scan'
_diffrn_radiation_monochromator graphite
_diffrn_radiation_source 'fine-focus sealed tube'
_diffrn_radiation_type MoK\a
_diffrn_radiation_wavelength 0.71073
_diffrn_reflns_av_R_equivalents 0.0403
_diffrn_reflns_av_sigmaI/netI 0.0337
_diffrn_reflns_limit_h_max 15
_diffrn_reflns_limit_h_min -15
_diffrn_reflns_limit_k_max 9
_diffrn_reflns_limit_k_min -9
_diffrn_reflns_limit_l_max 32
_diffrn_reflns_limit_l_min -29
_diffrn_reflns_number 20669
_diffrn_reflns_theta_full 27.48
_diffrn_reflns_theta_max 27.48
_diffrn_reflns_theta_min 3.22
_diffrn_standards_decay_% 0
_diffrn_standards_interval_count 0
_diffrn_standards_interval_time 0
_diffrn_standards_number 0
_exptl_absorpt_coefficient_mu 1.402
_exptl_absorpt_correction_T_max 0.8173
_exptl_absorpt_correction_T_min 0.7766
_exptl_absorpt_correction_type multi-scan
_exptl_absorpt_process_details '(ABSCOR; Higashi, 1995)'
_exptl_crystal_colour Colorless
_exptl_crystal_density_diffrn 1.702
_exptl_crystal_density_method 'not measured'
_exptl_crystal_description Prism
_exptl_crystal_F_000 1152
_exptl_crystal_size_max 0.19
_exptl_crystal_size_mid 0.19
_exptl_crystal_size_min 0.15
_refine_diff_density_max 0.326
_refine_diff_density_min -0.402
_refine_ls_extinction_method none
_refine_ls_goodness_of_fit_ref 1.026
_refine_ls_hydrogen_treatment mixed
_refine_ls_matrix_type full
_refine_ls_number_parameters 355
_refine_ls_number_reflns 4940
_refine_ls_number_restraints 18
_refine_ls_restrained_S_all 1.025
_refine_ls_R_factor_all 0.0563
_refine_ls_R_factor_gt 0.0304
_refine_ls_shift/su_max 0.001
_refine_ls_shift/su_mean 0.000
_refine_ls_structure_factor_coef Fsqd
_refine_ls_weighting_details 'calc w=1/[\s^2^(Fo^2^)+(0.0405P)^2^+0.0996P] where P=(Fo^2^+2Fc^2^)/3'
_refine_ls_weighting_scheme calc
_refine_ls_wR_factor_gt 0.0719
_refine_ls_wR_factor_ref 0.0823
_reflns_number_gt 3319
_reflns_number_total 4940
_reflns_threshold_expression I>2\s(I)
_cod_data_source_file hb5229.cif
_cod_data_source_block I
_cod_depositor_comments
;
The following automatic conversions were performed:
'_symmetry_cell_setting' value 'Monoclinic' changed to 'monoclinic'
according to '/home/saulius/struct/CIF-dictionaries/cif_core.dic'
dictionary named 'cif_core.dic' version 2.4.1 from
2010-06-29.

'_exptl_absorpt_correction_type' value 'Multi-scan' changed
to 'multi-scan' according to
'/home/saulius/struct/CIF-dictionaries/cif_core.dic' dictionary named
'cif_core.dic' version 2.4.1 from 2010-06-29.

Automatic conversion script
Id: cif_fix_enum 1527 2010-12-29 10:47:43Z saulius 

The following automatic conversions were performed:

'_symmetry_cell_setting' value 'Monoclinic' changed to 'monoclinic'
according to /home/saulius/struct/CIF-dictionaries/cif_core.dic
dictionary named 'cif_core.dic' version 2.4.1 from
2010-06-29.

'_exptl_absorpt_correction_type' value 'Multi-scan'
changed to 'multi-scan' according to
/home/saulius/struct/CIF-dictionaries/cif_core.dic dictionary named
'cif_core.dic' version 2.4.1 from 2010-06-29.

Automatic conversion script
Id: cif_fix_values 1715 2011-07-08 13:25:40Z adriana 
;
_cod_original_sg_symbol_H-M 'P 21/c'
_cod_database_code 2224260
_cod_database_fobs_code 2224260

loop_
_symmetry_equiv_pos_as_xyz
'x, y, z'
'-x, y+1/2, -z+1/2'
'-x, -y, -z'
'x, -y-1/2, z-1/2'

loop_
_atom_site_type_symbol
_atom_site_label
_atom_site_fract_x
_atom_site_fract_y
_atom_site_fract_z
_atom_site_U_iso_or_equiv
_atom_site_adp_type
_atom_site_calc_flag
_atom_site_refinement_flags
_atom_site_occupancy
_atom_site_disorder_assembly
_atom_site_disorder_group
Zn Zn1 0.5000 0.5000 0.5000 0.02424(10) Uani d S 1 . .
Zn Zn2 0.0000 0.5000 0.5000 0.02415(10) Uani d S 1 . .
S S1 0.60479(4) 0.93447(8) 0.365706(19) 0.02769(13) Uani d . 1 . .
S S2 0.09496(4) 0.94376(8) 0.36609(2) 0.02778(13) Uani d . 1 . .
O O1 0.68413(13) 0.8168(2) 0.39683(6) 0.0436(4) Uani d . 1 . .
O O2 0.48651(12) 0.8933(2) 0.37348(6) 0.0367(4) Uani d . 1 . .
O O3 0.63007(14) 1.1293(2) 0.37462(6) 0.0410(4) Uani d . 1 . .
O O4 0.68090(14) 0.8205(2) 0.14198(5) 0.0405(4) Uani d D 1 . .
O O5 0.17678(13) 0.8315(2) 0.39749(6) 0.0393(4) Uani d . 1 . .
O O6 -0.02227(12) 0.8971(2) 0.37348(6) 0.0385(4) Uani d . 1 . .
O O7 0.11697(13) 1.1408(2) 0.37451(5) 0.0359(4) Uani d . 1 . .
O O8 0.17676(14) 0.8359(2) 0.14229(6) 0.0412(4) Uani d D 1 . .
O O1W 0.64682(13) 0.6615(2) 0.49333(6) 0.0300(3) Uani d D 1 . .
O O2W 0.43907(16) 0.5631(3) 0.42376(6) 0.0425(4) Uani d D 1 . .
O O3W 0.41407(15) 0.7258(2) 0.52682(7) 0.0412(4) Uani d D 1 . .
O O4W 0.15569(14) 0.5586(3) 0.47077(8) 0.0463(5) Uani d D 1 . .
O O5W -0.08685(14) 0.5987(2) 0.43118(6) 0.0361(4) Uani d D 1 . .
O O6W -0.01038(14) 0.7610(2) 0.53290(6) 0.0349(4) Uani d D 1 . .
O O7W 0.64137(15) 0.9889(2) 0.54413(7) 0.0371(4) Uani d D 1 . .
O O8W 0.16394(15) 0.9973(3) 0.52453(8) 0.0410(4) Uani d D 1 . .
C C1 0.62536(16) 0.8899(3) 0.29904(7) 0.0243(4) Uani d . 1 . .
C C2 0.73038(17) 0.8248(3) 0.28587(8) 0.0290(5) Uani d . 1 . .
H H2 0.7871 0.7971 0.3121 0.035 Uiso calc R 1 . .
C C3 0.74935(17) 0.8018(3) 0.23319(8) 0.0296(5) Uani d . 1 . .
H H3 0.8194 0.7591 0.2239 0.035 Uiso calc R 1 . .
C C4 0.66492(17) 0.8420(3) 0.19444(7) 0.0271(5) Uani d . 1 . .
C C5 0.55995(17) 0.9073(3) 0.20759(8) 0.0323(5) Uani d . 1 . .
H H5 0.5031 0.9340 0.1813 0.039 Uiso calc R 1 . .
C C6 0.54101(17) 0.9321(3) 0.26028(8) 0.0299(5) Uani d . 1 . .
H H6 0.4714 0.9771 0.2695 0.036 Uiso calc R 1 . .
C C7 0.11767(16) 0.8998(3) 0.29945(8) 0.0254(4) Uani d . 1 . .
C C8 0.21941(18) 0.8220(3) 0.28634(8) 0.0315(5) Uani d . 1 . .
H H8A 0.2734 0.7847 0.3128 0.038 Uiso calc R 1 . .
C C9 0.23990(18) 0.8004(3) 0.23389(8) 0.0329(5) Uani d . 1 . .
H H9 0.3080 0.7487 0.2250 0.039 Uiso calc R 1 . .
C C10 0.15988(18) 0.8550(3) 0.19468(8) 0.0283(5) Uani d . 1 . .
C C11 0.05795(17) 0.9337(3) 0.20744(8) 0.0305(5) Uani d . 1 . .
H H11A 0.0040 0.9707 0.1810 0.037 Uiso calc R 1 . .
C C12 0.03764(17) 0.9561(3) 0.26017(8) 0.0283(5) Uani d . 1 . .
H H12A -0.0300 1.0092 0.2691 0.034 Uiso calc R 1 . .
H H4 0.7446(14) 0.769(4) 0.1384(11) 0.068(9) Uiso d D 1 . .
H H8 0.2355(15) 0.769(3) 0.1402(11) 0.060(9) Uiso d D 1 . .
H H11 0.659(2) 0.694(3) 0.4625(5) 0.048(8) Uiso d D 1 . .
H H12 0.642(2) 0.762(2) 0.5103(9) 0.056(8) Uiso d D 1 . .
H H21 0.459(3) 0.657(3) 0.4072(11) 0.084(11) Uiso d D 1 . .
H H22 0.3924(17) 0.494(3) 0.4062(9) 0.048(8) Uiso d D 1 . .
H H31 0.409(2) 0.761(4) 0.5581(5) 0.054(8) Uiso d D 1 . .
H H32 0.393(2) 0.813(3) 0.5066(9) 0.065(10) Uiso d D 1 . .
H H41 0.167(2) 0.639(3) 0.4480(8) 0.058(8) Uiso d D 1 . .
H H42 0.2171(14) 0.511(3) 0.4836(10) 0.065(10) Uiso d D 1 . .
H H51 -0.063(2) 0.690(3) 0.4144(10) 0.073(10) Uiso d D 1 . .
H H52 -0.122(2) 0.518(3) 0.4119(9) 0.047(8) Uiso d D 1 . .
H H61 0.0480(18) 0.831(4) 0.5340(13) 0.102(13) Uiso d D 1 . .
H H62 -0.037(2) 0.768(4) 0.5627(6) 0.072(10) Uiso d D 1 . .
H H71 0.7069(12) 1.027(4) 0.5550(10) 0.053(9) Uiso d D 1 . .
H H72 0.603(2) 1.004(4) 0.5705(8) 0.084(12) Uiso d D 1 . .
H H81 0.205(2) 1.039(4) 0.5508(8) 0.059(9) Uiso d D 1 . .
H H82 0.121(3) 1.077(4) 0.5089(13) 0.112(15) Uiso d D 1 . .

loop_
_atom_site_aniso_label
_atom_site_aniso_U_11
_atom_site_aniso_U_22
_atom_site_aniso_U_33
_atom_site_aniso_U_12
_atom_site_aniso_U_13
_atom_site_aniso_U_23
Zn1 0.02731(18) 0.0253(2) 0.02019(17) -0.00203(14) 0.00222(14) -0.00013(14)
Zn2 0.02819(18) 0.0218(2) 0.02263(18) -0.00079(14) 0.00322(14) 0.00139(14)
S1 0.0340(3) 0.0312(3) 0.0185(3) -0.0047(2) 0.0060(2) 0.0007(2)
S2 0.0349(3) 0.0284(3) 0.0206(3) -0.0069(2) 0.0056(2) 0.0014(2)
O1 0.0478(9) 0.0573(12) 0.0259(8) 0.0082(8) 0.0034(7) 0.0106(8)
O2 0.0347(8) 0.0444(10) 0.0323(8) -0.0053(7) 0.0119(7) 0.0013(7)
O3 0.0598(10) 0.0359(10) 0.0293(8) -0.0147(8) 0.0151(8) -0.0076(7)
O4 0.0484(10) 0.0537(12) 0.0198(7) 0.0188(8) 0.0061(7) -0.0021(7)
O5 0.0461(9) 0.0444(11) 0.0272(8) -0.0023(8) 0.0004(7) 0.0092(7)
O6 0.0368(8) 0.0438(11) 0.0362(9) -0.0103(7) 0.0122(7) 0.0016(8)
O7 0.0511(9) 0.0290(9) 0.0292(8) -0.0110(7) 0.0131(7) -0.0067(7)
O8 0.0520(11) 0.0486(11) 0.0235(8) 0.0167(9) 0.0068(8) -0.0010(7)
O1W 0.0377(8) 0.0267(9) 0.0262(8) -0.0057(7) 0.0065(7) 0.0017(7)
O2W 0.0637(12) 0.0380(11) 0.0237(9) -0.0182(9) -0.0102(8) 0.0058(8)
O3W 0.0605(11) 0.0352(11) 0.0288(9) 0.0136(9) 0.0087(8) -0.0025(8)
O4W 0.0312(9) 0.0519(12) 0.0574(12) 0.0040(9) 0.0129(9) 0.0285(10)
O5W 0.0480(10) 0.0315(10) 0.0274(9) -0.0078(8) -0.0060(8) 0.0057(8)
O6W 0.0509(10) 0.0255(9) 0.0297(9) -0.0042(8) 0.0112(8) -0.0049(7)
O7W 0.0358(9) 0.0393(10) 0.0370(9) -0.0047(8) 0.0078(8) -0.0056(8)
O8W 0.0379(10) 0.0417(11) 0.0431(11) -0.0049(8) 0.0017(9) -0.0040(9)
C1 0.0297(11) 0.0248(12) 0.0189(9) -0.0033(9) 0.0048(9) 0.0011(8)
C2 0.0312(11) 0.0305(13) 0.0247(10) 0.0054(9) -0.0023(9) -0.0004(9)
C3 0.0303(11) 0.0314(13) 0.0274(11) 0.0086(9) 0.0053(9) -0.0025(9)
C4 0.0372(12) 0.0241(12) 0.0202(10) 0.0030(9) 0.0037(9) -0.0026(9)
C5 0.0308(11) 0.0413(15) 0.0241(11) 0.0051(10) -0.0015(9) -0.0007(10)
C6 0.0260(10) 0.0362(13) 0.0278(11) 0.0016(10) 0.0045(9) -0.0003(9)
C7 0.0308(11) 0.0221(12) 0.0235(10) -0.0046(9) 0.0024(9) -0.0016(9)
C8 0.0347(12) 0.0315(13) 0.0277(11) 0.0052(10) -0.0019(10) 0.0004(9)
C9 0.0343(12) 0.0332(13) 0.0316(12) 0.0089(10) 0.0050(10) -0.0027(10)
C10 0.0381(12) 0.0251(12) 0.0221(10) 0.0008(9) 0.0057(9) -0.0004(9)
C11 0.0308(11) 0.0332(13) 0.0267(11) 0.0052(10) -0.0036(9) 0.0004(9)
C12 0.0273(11) 0.0285(12) 0.0296(12) 0.0000(9) 0.0046(9) -0.0021(9)

loop_
_atom_type_symbol
_atom_type_description
_atom_type_scat_dispersion_real
_atom_type_scat_dispersion_imag
_atom_type_scat_source
C C 0.0033 0.0016 'International Tables Vol C Tables 4.2.6.8 and 6.1.1.4'
H H 0.0000 0.0000 'International Tables Vol C Tables 4.2.6.8 and 6.1.1.4'
O O 0.0106 0.0060 'International Tables Vol C Tables 4.2.6.8 and 6.1.1.4'
S S 0.1246 0.1234 'International Tables Vol C Tables 4.2.6.8 and 6.1.1.4'
Zn Zn 0.2839 1.4301 'International Tables Vol C Tables 4.2.6.8 and 6.1.1.4'

loop_
_geom_angle_atom_site_label_1
_geom_angle_atom_site_label_2
_geom_angle_atom_site_label_3
_geom_angle_site_symmetry_1
_geom_angle_site_symmetry_3
_geom_angle
_geom_angle_publ_flag
O2W Zn1 O2W . 3_666 180.0 ?
O2W Zn1 O3W . . 89.34(7) ?
O2W Zn1 O3W 3_666 . 90.66(7) ?
O2W Zn1 O3W . 3_666 90.66(7) ?
O2W Zn1 O3W 3_666 3_666 89.34(7) ?
O3W Zn1 O3W . 3_666 180.0 ?
O2W Zn1 O1W . 3_666 88.23(6) ?
O2W Zn1 O1W 3_666 3_666 91.77(6) ?
O3W Zn1 O1W . 3_666 89.32(7) ?
O3W Zn1 O1W 3_666 3_666 90.68(7) ?
O2W Zn1 O1W . . 91.77(6) ?
O2W Zn1 O1W 3_666 . 88.23(6) ?
O3W Zn1 O1W . . 90.68(7) ?
O3W Zn1 O1W 3_666 . 89.32(7) ?
O1W Zn1 O1W 3_666 . 180.0 ?
O4W Zn2 O4W 3_566 . 180.0 ?
O4W Zn2 O6W 3_566 . 87.85(7) ?
O4W Zn2 O6W . . 92.15(7) ?
O4W Zn2 O6W 3_566 3_566 92.15(7) ?
O4W Zn2 O6W . 3_566 87.85(7) ?
O6W Zn2 O6W . 3_566 180.0 ?
O4W Zn2 O5W 3_566 . 88.76(7) ?
O4W Zn2 O5W . . 91.24(7) ?
O6W Zn2 O5W . . 89.07(7) ?
O6W Zn2 O5W 3_566 . 90.93(7) ?
O4W Zn2 O5W 3_566 3_566 91.24(7) ?
O4W Zn2 O5W . 3_566 88.76(7) ?
O6W Zn2 O5W . 3_566 90.93(7) ?
O6W Zn2 O5W 3_566 3_566 89.07(7) ?
O5W Zn2 O5W . 3_566 180.0 ?
O2 S1 O1 . . 112.93(10) ?
O2 S1 O3 . . 111.38(10) ?
O1 S1 O3 . . 111.66(10) ?
O2 S1 C1 . . 107.25(9) ?
O1 S1 C1 . . 106.56(9) ?
O3 S1 C1 . . 106.63(9) ?
O6 S2 O5 . . 113.46(9) ?
O6 S2 O7 . . 111.65(9) ?
O5 S2 O7 . . 111.33(10) ?
O6 S2 C7 . . 107.33(9) ?
O5 S2 C7 . . 106.41(9) ?
O7 S2 C7 . . 106.16(9) ?
C4 O4 H4 . . 109.9(19) ?
C10 O8 H8 . . 107.3(19) ?
Zn1 O1W H11 . . 115.8(17) ?
Zn1 O1W H12 . . 110.2(17) ?
H11 O1W H12 . . 105(2) ?
Zn1 O2W H21 . . 124(2) ?
Zn1 O2W H22 . . 121.9(19) ?
H21 O2W H22 . . 114(3) ?
Zn1 O3W H31 . . 128.5(19) ?
Zn1 O3W H32 . . 121.7(19) ?
H31 O3W H32 . . 108(3) ?
Zn2 O4W H41 . . 125.1(18) ?
Zn2 O4W H42 . . 122.1(18) ?
H41 O4W H42 . . 112(2) ?
Zn2 O5W H51 . . 122(2) ?
Zn2 O5W H52 . . 115.8(18) ?
H51 O5W H52 . . 114(3) ?
Zn2 O6W H61 . . 119(2) ?
Zn2 O6W H62 . . 117(2) ?
H61 O6W H62 . . 107(3) ?
H71 O7W H72 . . 104(3) ?
H81 O8W H82 . . 114(3) ?
C6 C1 C2 . . 120.75(18) ?
C6 C1 S1 . . 120.10(15) ?
C2 C1 S1 . . 118.98(16) ?
C3 C2 C1 . . 119.08(19) ?
C3 C2 H2 . . 120.5 ?
C1 C2 H2 . . 120.5 ?
C4 C3 C2 . . 120.31(18) ?
C4 C3 H3 . . 119.8 ?
C2 C3 H3 . . 119.8 ?
O4 C4 C3 . . 121.75(18) ?
O4 C4 C5 . . 117.61(19) ?
C3 C4 C5 . . 120.64(18) ?
C6 C5 C4 . . 119.2(2) ?
C6 C5 H5 . . 120.4 ?
C4 C5 H5 . . 120.4 ?
C1 C6 C5 . . 120.01(19) ?
C1 C6 H6 . . 120.0 ?
C5 C6 H6 . . 120.0 ?
C12 C7 C8 . . 120.14(19) ?
C12 C7 S2 . . 119.64(15) ?
C8 C7 S2 . . 120.03(16) ?
C9 C8 C7 . . 119.7(2) ?
C9 C8 H8A . . 120.2 ?
C7 C8 H8A . . 120.2 ?
C10 C9 C8 . . 120.29(19) ?
C10 C9 H9 . . 119.9 ?
C8 C9 H9 . . 119.9 ?
O8 C10 C9 . . 122.13(18) ?
O8 C10 C11 . . 117.43(19) ?
C9 C10 C11 . . 120.44(18) ?
C10 C11 C12 . . 119.2(2) ?
C10 C11 H11A . . 120.4 ?
C12 C11 H11A . . 120.4 ?
C7 C12 C11 . . 120.23(19) ?
C7 C12 H12A . . 119.9 ?
C11 C12 H12A . . 119.9 ?

loop_
_geom_bond_atom_site_label_1
_geom_bond_atom_site_label_2
_geom_bond_site_symmetry_2
_geom_bond_distance
_geom_bond_publ_flag
Zn1 O2W . 2.0654(16) y
Zn1 O2W 3_666 2.0654(16) ?
Zn1 O3W . 2.0692(16) y
Zn1 O3W 3_666 2.0692(16) ?
Zn1 O1W 3_666 2.1087(15) ?
Zn1 O1W . 2.1087(15) y
Zn2 O4W 3_566 2.0763(15) ?
Zn2 O4W . 2.0763(15) y
Zn2 O6W . 2.0780(16) y
Zn2 O6W 3_566 2.0780(16) ?
Zn2 O5W . 2.0849(16) y
Zn2 O5W 3_566 2.0849(16) ?
S1 O2 . 1.4549(14) ?
S1 O1 . 1.4555(17) ?
S1 O3 . 1.4598(17) ?
S1 C1 . 1.7587(19) ?
S2 O6 . 1.4495(15) ?
S2 O5 . 1.4542(16) ?
S2 O7 . 1.4666(16) ?
S2 C7 . 1.763(2) ?
O4 C4 . 1.369(2) ?
O4 H4 . 0.851(10) ?
O8 C10 . 1.367(2) ?
O8 H8 . 0.849(10) ?
O1W H11 . 0.843(10) ?
O1W H12 . 0.849(10) ?
O2W H21 . 0.845(10) ?
O2W H22 . 0.846(10) ?
O3W H31 . 0.840(10) ?
O3W H32 . 0.841(10) ?
O4W H41 . 0.840(10) ?
O4W H42 . 0.847(10) ?
O5W H51 . 0.846(10) ?
O5W H52 . 0.849(10) ?
O6W H61 . 0.854(10) ?
O6W H62 . 0.842(10) ?
O7W H71 . 0.847(10) ?
O7W H72 . 0.846(10) ?
O8W H81 . 0.849(10) ?
O8W H82 . 0.848(10) ?
C1 C6 . 1.380(3) ?
C1 C2 . 1.390(3) ?
C2 C3 . 1.383(3) ?
C2 H2 . 0.9300 ?
C3 C4 . 1.377(3) ?
C3 H3 . 0.9300 ?
C4 C5 . 1.390(3) ?
C5 C6 . 1.385(3) ?
C5 H5 . 0.9300 ?
C6 H6 . 0.9300 ?
C7 C12 . 1.382(3) ?
C7 C8 . 1.389(3) ?
C8 C9 . 1.381(3) ?
C8 H8A . 0.9300 ?
C9 C10 . 1.378(3) ?
C9 H9 . 0.9300 ?
C10 C11 . 1.391(3) ?
C11 C12 . 1.388(3) ?
C11 H11A . 0.9300 ?
C12 H12A . 0.9300 ?

loop_
_geom_hbond_atom_site_label_D
_geom_hbond_atom_site_label_H
_geom_hbond_atom_site_label_A
_geom_hbond_site_symmetry_A
_geom_hbond_distance_DH
_geom_hbond_distance_HA
_geom_hbond_distance_DA
_geom_hbond_angle_DHA
_geom_hbond_publ_flag
O1w H11 O1 . 0.840(10) 1.930(10) 2.763(2) 169(3) yes
O1w H12 O7w . 0.850(10) 1.860(10) 2.707(2) 175(2) yes
O2w H21 O2 . 0.850(10) 1.950(10) 2.792(2) 172(3) yes
O2w H22 O4 2_645 0.850(10) 1.920(10) 2.745(2) 166(3) yes
O3w H31 O3 3_676 0.840(10) 1.970(10) 2.800(2) 168(3) yes
O3w H32 O7w 3_676 0.840(10) 1.950(10) 2.790(2) 174(3) yes
O4w H41 O5 . 0.840(10) 1.910(10) 2.742(2) 174(3) yes
O4w H42 O1w 3_666 0.850(10) 2.080(10) 2.914(2) 167(3) yes
O5w H51 O6 . 0.850(10) 1.910(10) 2.755(2) 175(3) yes
O5w H52 O8 2_545 0.850(10) 1.980(10) 2.819(2) 168(3) yes
O6w H61 O8w . 0.850(10) 1.850(10) 2.698(2) 170(3) yes
O6w H62 O7 3_576 0.840(10) 2.030(10) 2.8401(19) 163(3) yes
O4 H4 O7 2_645 0.850(10) 1.930(10) 2.777(2) 175(3) yes
O8 H8 O3 2_645 0.850(10) 1.950(10) 2.788(2) 172(3) yes

loop_
_geom_torsion_atom_site_label_1
_geom_torsion_atom_site_label_2
_geom_torsion_atom_site_label_3
_geom_torsion_atom_site_label_4
_geom_torsion_site_symmetry_1
_geom_torsion_site_symmetry_2
_geom_torsion_site_symmetry_3
_geom_torsion_site_symmetry_4
_geom_torsion
_geom_torsion_publ_flag
O2 S1 C1 C6 . . . . 37.7(2) ?
O1 S1 C1 C6 . . . . 158.94(18) ?
O3 S1 C1 C6 . . . . -81.67(19) ?
O2 S1 C1 C2 . . . . -146.98(17) ?
O1 S1 C1 C2 . . . . -25.8(2) ?
O3 S1 C1 C2 . . . . 93.60(18) ?
C6 C1 C2 C3 . . . . -0.3(3) ?
S1 C1 C2 C3 . . . . -175.53(16) ?
C1 C2 C3 C4 . . . . -0.4(3) ?
C2 C3 C4 O4 . . . . -179.9(2) ?
C2 C3 C4 C5 . . . . 0.5(3) ?
O4 C4 C5 C6 . . . . -179.5(2) ?
C3 C4 C5 C6 . . . . 0.1(3) ?
C2 C1 C6 C5 . . . . 0.9(3) ?
S1 C1 C6 C5 . . . . 176.08(17) ?
C4 C5 C6 C1 . . . . -0.8(3) ?
O6 S2 C7 C12 . . . . 44.6(2) ?
O5 S2 C7 C12 . . . . 166.37(17) ?
O7 S2 C7 C12 . . . . -74.94(19) ?
O6 S2 C7 C8 . . . . -140.39(17) ?
O5 S2 C7 C8 . . . . -18.6(2) ?
O7 S2 C7 C8 . . . . 100.09(18) ?
C12 C7 C8 C9 . . . . -0.3(3) ?
S2 C7 C8 C9 . . . . -175.31(17) ?
C7 C8 C9 C10 . . . . -0.2(3) ?
C8 C9 C10 O8 . . . . -179.9(2) ?
C8 C9 C10 C11 . . . . 0.4(3) ?
O8 C10 C11 C12 . . . . -179.8(2) ?
C9 C10 C11 C12 . . . . -0.1(3) ?
C8 C7 C12 C11 . . . . 0.6(3) ?
S2 C7 C12 C11 . . . . 175.62(17) ?
C10 C11 C12 C7 . . . . -0.4(3) ?
